data_7126498
loop_
_publ_author_name
'Yelgaonkar, Shweta P.'
'Kiani, Daniyal'
'Baltrusaitis, Jonas'
'MacGillivray, Leonard R.'

_publ_section_title
;
 Superstructural diversity in salt-cocrystals: higher-order
 hydrogen-bonded assemblies formed using U-shaped dications and with
 assistance of \p<sup>-</sup>-\p stacking.
;
_journal_issue 49
_journal_name_full 'Chemical communications (Cambridge, England)'
_journal_page_first 6708
_journal_page_last 6710
_journal_paper_doi 10.1039/d0cc02671a
_journal_volume 56
_journal_year 2020
_chemical_formula_moiety 'C20 H11 O8, C10 H5 O4, C10 H6 O4, C24 H16 N2'
_chemical_formula_sum 'C64 H38 N2 O16'
_chemical_formula_weight 1090.96
_chemical_name_systematic Isocoumarin-3-acid-DAPN
_space_group_crystal_system triclinic
_space_group_IT_number 2
_space_group_name_Hall '-P 1'
_space_group_name_H-M_alt 'P -1'
_atom_sites_solution_hydrogens mixed
_atom_sites_solution_primary dual
_audit_creation_date 2019-03-22
_audit_creation_method
;
Olex2 1.2
(compiled 2017.03.28 svn.r3405 for OlexSys, GUI svn.r5337)
;
_audit_update_record
;
2019-03-27 deposited with the CCDC.	2020-05-07 downloaded from the CCDC.
;
_cell_angle_alpha 110.471(5)
_cell_angle_beta 93.635(5)
_cell_angle_gamma 106.238(5)
_cell_formula_units_Z 2
_cell_length_a 8.8579(9)
_cell_length_b 15.7231(16)
_cell_length_c 20.017(2)
_cell_measurement_reflns_used 6389
_cell_measurement_temperature 150(2)
_cell_measurement_theta_max 52.13
_cell_measurement_theta_min 4.801
_cell_volume 2467.0(5)
_computing_molecular_graphics 'Olex2 (Dolomanov et al., 2009)'
_computing_publication_material 'Olex2 (Dolomanov et al., 2009)'
_computing_structure_refinement 'ShelXL (Sheldrick, 2015)'
_computing_structure_solution 'ShelXT (Sheldrick, 2015)'
_diffrn_ambient_temperature 150.15
_diffrn_measured_fraction_theta_full 0.999
_diffrn_measured_fraction_theta_max 0.990
_diffrn_measurement_device_type 'Bruker Neditonius APEX II Kappa'
_diffrn_radiation_type MoK\a
_diffrn_radiation_wavelength 0.71073
_diffrn_reflns_av_R_equivalents 0.0558
_diffrn_reflns_av_unetI/netI 0.0793
_diffrn_reflns_Laue_measured_fraction_full 0.999
_diffrn_reflns_Laue_measured_fraction_max 0.990
_diffrn_reflns_limit_h_max 10
_diffrn_reflns_limit_h_min -11
_diffrn_reflns_limit_k_max 19
_diffrn_reflns_limit_k_min -19
_diffrn_reflns_limit_l_max 17
_diffrn_reflns_limit_l_min -25
_diffrn_reflns_number 38303
_diffrn_reflns_point_group_measured_fraction_full 0.999
_diffrn_reflns_point_group_measured_fraction_max 0.990
_diffrn_reflns_theta_full 25.242
_diffrn_reflns_theta_max 26.467
_diffrn_reflns_theta_min 2.208
_exptl_absorpt_coefficient_mu 0.107
_exptl_absorpt_correction_type multi-scan
_exptl_absorpt_process_details
'SADABS-2014/5 (Bruker,2014/5) was used for absorption correction. wR2(int) was 0.0609 before and 0.0523 after correction. The Ratio of minimum to maximum transmission is 0.9349. The \l/2 correction factor is 0.00150.'
_exptl_crystal_colour 'light orange'
_exptl_crystal_colour_modifier light
_exptl_crystal_colour_primary orange
_exptl_crystal_density_diffrn 1.469
_exptl_crystal_description plate
_exptl_crystal_F_000 1128
_exptl_crystal_recrystallization_method 'slow evaporation-from methanol'
_exptl_crystal_size_max 0.13
_exptl_crystal_size_mid 0.12
_exptl_crystal_size_min 0.03
_exptl_transmission_factor_max 0.7454
_exptl_transmission_factor_min 0.6969
_refine_diff_density_max 0.327
_refine_diff_density_min -0.269
_refine_diff_density_rms 0.053
_refine_ls_extinction_method none
_refine_ls_goodness_of_fit_ref 1.020
_refine_ls_hydrogen_treatment mixed
_refine_ls_matrix_type full
_refine_ls_number_parameters 752
_refine_ls_number_reflns 10085
_refine_ls_number_restraints 0
_refine_ls_restrained_S_all 1.020
_refine_ls_R_factor_all 0.1144
_refine_ls_R_factor_gt 0.0524
_refine_ls_shift/su_max 0.000
_refine_ls_shift/su_mean 0.000
_refine_ls_structure_factor_coef Fsqd
_refine_ls_weighting_details 'w=1/[\s^2^(Fo^2^)+(0.0560P)^2^+0.4880P] where P=(Fo^2^+2Fc^2^)/3'
_refine_ls_weighting_scheme calc
_refine_ls_wR_factor_gt 0.1112
_refine_ls_wR_factor_ref 0.1325
_reflns_Friedel_coverage 0.000
_reflns_number_gt 5890
_reflns_number_total 10085
_reflns_threshold_expression 'I > 2\s(I)'
_cod_data_source_file d0cc02671a2.cif
_cod_data_source_block mcg18171
_cod_depositor_comments 'Adding full bibliography for 7126497--7126499.cif.'
_cod_original_cell_volume 2467.0(4)
_cod_database_code 7126498
_shelx_shelxl_version_number 2016/4
_shelx_space_group_comment
;
The symmetry employed for this shelxl refinement is uniquely defined
by the following loop, which should always be used as a source of
symmetry information in preference to the above space-group names.
They are only intended as comments.
;
_shelx_estimated_absorpt_t_max 0.997
_shelx_estimated_absorpt_t_min 0.986
_olex2_refinement_description
;
1. Fixed Uiso
 At 1.2 times of:
  All C(H) groups
 At 1.5 times of:
  All O(H) groups
2.a Aromatic/amide H refined with riding coordinates:
 C00Y(H00Y), C010(H010), C011(H011), C012(H012), C013(H013), C014(H014),
 C018(H018), C01A(H01A), C01B(H01B), C01D(H01D), C01E(H01E), C01F(H01F),
 C01G(H01G), C01H(H01H), C01I(H01I), C01J(H01J), C01K(H01K), C01L(H01L),
 C01P(H01P), C01S(H01S), C01T(H01T), C01U(H01U), C01V(H01V), C01W(H01W),
 C01X(H01X), C01Y(H01Y), C021(H021), C022(H022), C023(H023), C025(H025),
 C027(H027), C028(H028), C029(H029), C02A(H02A)
2.b Idealised tetrahedral OH refined as rotating group:
 O00A(H00A)
;
_olex2_submission_special_instructions 'No special instructions were received'

loop_
_space_group_symop_operation_xyz
'x, y, z'
'-x, -y, -z'

loop_
_atom_site_label
_atom_site_type_symbol
_atom_site_fract_x
_atom_site_fract_y
_atom_site_fract_z
_atom_site_U_iso_or_equiv
_atom_site_adp_type
_atom_site_occupancy
_atom_site_site_symmetry_order
_atom_site_calc_flag
_atom_site_refinement_flags_posn
_atom_site_refinement_flags_adp
_atom_site_refinement_flags_occupancy
_atom_site_disorder_assembly
_atom_site_disorder_group
O001 O 0.52966(18) 0.99391(11) 0.62791(7) 0.0233(4) Uani 1 1 d . . . . .
O002 O 1.09579(18) 1.08054(11) 0.71429(7) 0.0233(4) Uani 1 1 d . . . . .
O003 O 0.6489(2) 0.95951(12) 0.51070(8) 0.0268(4) Uani 1 1 d . . . . .
O004 O 1.2305(2) 1.06275(11) 0.59894(8) 0.0273(4) Uani 1 1 d . . . . .
O005 O 0.4416(2) 0.82598(11) 0.44775(8) 0.0298(4) Uani 1 1 d . . . . .
O006 O 1.1199(2) 1.16544(12) 0.83060(8) 0.0331(5) Uani 1 1 d . . . . .
O007 O 1.0399(2) 0.92342(12) 0.53223(8) 0.0335(5) Uani 1 1 d . . . . .
O008 O 0.5585(2) 1.09872(12) 0.73880(8) 0.0342(5) Uani 1 1 d . . . . .
O009 O 1.3852(2) 0.62152(12) 0.44252(9) 0.0319(4) Uani 1 1 d . . . . .
O00A O 0.8656(2) 0.44151(13) 0.27742(9) 0.0385(5) Uani 1 1 d . . . . .
H00A H 0.946064 0.477137 0.309800 0.058 Uiso 1 1 calc GR . . . .
O00B O 1.1008(2) 0.55577(13) 0.36783(9) 0.0391(5) Uani 1 1 d . . . . .
O00C O 1.0446(2) 0.38325(13) 0.21743(9) 0.0430(5) Uani 1 1 d . . . . .
O00D O 0.8104(2) 0.24579(13) 0.11304(9) 0.0424(5) Uani 1 1 d . . . . .
N00E N 1.0651(2) 0.82066(15) 0.40144(11) 0.0256(5) Uani 1 1 d . . . . .
O00F O 0.9923(2) 0.59370(15) 0.46811(10) 0.0522(6) Uani 1 1 d . . . . .
O00G O 1.6402(2) 0.65747(16) 0.43585(10) 0.0529(6) Uani 1 1 d . . . . .
N00H N 0.4734(3) 0.70614(16) 0.31325(11) 0.0294(6) Uani 1 1 d . . . . .
O00I O 0.7485(3) 0.11715(15) 0.01214(11) 0.0625(7) Uani 1 1 d . . . . .
C00J C 1.0191(3) 0.99970(16) 0.65233(11) 0.0209(6) Uani 1 1 d . . . . .
C00K C 0.8987(3) 1.02031(17) 0.77973(11) 0.0215(5) Uani 1 1 d . . . . .
C00L C 0.5135(3) 0.58125(16) 0.18663(11) 0.0195(5) Uani 1 1 d . . . . .
C00M C 0.6356(3) 0.39438(16) 0.01813(11) 0.0195(5) Uani 1 1 d . . . . .
C00N C 1.0421(3) 1.09379(17) 0.77948(12) 0.0240(6) Uani 1 1 d . . . . .
C00O C 0.7968(3) 0.39433(15) 0.01916(11) 0.0182(5) Uani 1 1 d . . . . .
C00P C 0.4465(3) 0.90789(16) 0.57161(11) 0.0206(5) Uani 1 1 d . . . . .
C00Q C 0.8280(3) 0.32192(16) -0.04012(11) 0.0204(5) Uani 1 1 d . . . . .
C00R C 0.5446(3) 0.51539(16) 0.12319(11) 0.0213(6) Uani 1 1 d . . . . .
C00S C 0.4840(3) 1.02001(18) 0.69477(12) 0.0240(6) Uani 1 1 d . . . . .
C00T C 0.5902(3) 0.46245(16) 0.07525(12) 0.0212(5) Uani 1 1 d . . . . .
C00U C 0.9301(3) 0.46169(16) 0.07395(11) 0.0217(6) Uani 1 1 d . . . . .
C00V C 0.3519(3) 0.94892(17) 0.70579(12) 0.0219(6) Uani 1 1 d . . . . .
C00W C 0.9234(3) 0.53670(17) 0.13979(12) 0.0227(6) Uani 1 1 d . . . . .
C00X C 0.8214(3) 0.93982(16) 0.71579(12) 0.0219(6) Uani 1 1 d . . . . .
C00Y C 0.3919(3) 0.55103(17) 0.22235(11) 0.0235(6) Uani 1 1 d . . . . .
H00Y H 0.321551 0.486785 0.202669 0.028 Uiso 1 1 calc R . . . .
C00Z C 0.9864(3) 0.67571(17) 0.26831(11) 0.0218(6) Uani 1 1 d . . . . .
C010 C 0.8879(3) 0.93255(17) 0.65137(12) 0.0239(6) Uani 1 1 d . . . . .
H010 H 0.837475 0.879048 0.607462 0.029 Uiso 1 1 calc R . . . .
C011 C 0.5166(3) 0.32657(16) -0.03841(11) 0.0248(6) Uani 1 1 d . . . . .
H011 H 0.409909 0.327744 -0.038360 0.030 Uiso 1 1 calc R . . . .
C012 C 0.7008(3) 0.25406(17) -0.09611(12) 0.0252(6) Uani 1 1 d . . . . .
H012 H 0.722363 0.205812 -0.134892 0.030 Uiso 1 1 calc R . . . .
C013 C 0.6099(3) 0.67723(16) 0.21564(11) 0.0228(6) Uani 1 1 d . . . . .
H013 H 0.690552 0.700095 0.191185 0.027 Uiso 1 1 calc R . . . .
C014 C 1.1172(3) 0.75853(17) 0.28411(12) 0.0241(6) Uani 1 1 d . . . . .
H014 H 1.179944 0.764883 0.248302 0.029 Uiso 1 1 calc R . . . .
C015 C 0.9494(3) 0.59996(17) 0.19799(12) 0.0254(6) Uani 1 1 d . . . . .
C016 C 1.1021(3) 0.99486(18) 0.58911(12) 0.0239(6) Uani 1 1 d . . . . .
C017 C 0.5155(3) 0.89522(17) 0.50364(12) 0.0230(6) Uani 1 1 d . . . . .
C018 C 1.1540(3) 0.83039(17) 0.35160(12) 0.0245(6) Uani 1 1 d . . . . .
H018 H 1.242485 0.886889 0.362813 0.029 Uiso 1 1 calc R . . . .
C019 C 0.2714(3) 0.86119(17) 0.64848(12) 0.0232(6) Uani 1 1 d . . . . .
C01A C 0.5491(3) 0.25597(17) -0.09594(12) 0.0261(6) Uani 1 1 d . . . . .
H01A H 0.465438 0.209997 -0.134380 0.031 Uiso 1 1 calc R . . . .
C01B C 0.9398(3) 0.74261(18) 0.38882(12) 0.0267(6) Uani 1 1 d . . . . .
H01B H 0.879737 0.738475 0.425899 0.032 Uiso 1 1 calc R . . . .
C01C C 1.5683(3) 0.62803(17) 0.54004(13) 0.0275(6) Uani 1 1 d . . . . .
C01D C 0.3225(3) 0.84418(17) 0.57922(12) 0.0245(6) Uani 1 1 d . . . . .
H01D H 0.266490 0.786770 0.538846 0.029 Uiso 1 1 calc R . . . .
C01E C 0.3099(3) 0.96856(18) 0.77447(12) 0.0276(6) Uani 1 1 d . . . . .
H01E H 0.364653 1.028205 0.813035 0.033 Uiso 1 1 calc R . . . .
C01F C 0.5878(3) 0.73819(18) 0.27949(12) 0.0267(6) Uani 1 1 d . . . . .
H01F H 0.653919 0.803420 0.299775 0.032 Uiso 1 1 calc R . . . .
C01G C 0.8980(3) 0.66830(17) 0.32202(12) 0.0257(6) Uani 1 1 d . . . . .
H01G H 0.809539 0.612459 0.312746 0.031 Uiso 1 1 calc R . . . .
C01H C 0.8401(3) 1.02958(18) 0.84428(12) 0.0277(6) Uani 1 1 d . . . . .
H01H H 0.892745 1.083690 0.887532 0.033 Uiso 1 1 calc R . . . .
C01I C 0.9850(3) 0.31895(18) -0.04288(12) 0.0284(6) Uani 1 1 d . . . . .
H01I H 1.004089 0.269678 -0.081753 0.034 Uiso 1 1 calc R . . . .
C01J C 0.6857(3) 0.87064(18) 0.71784(13) 0.0273(6) Uani 1 1 d . . . . .
H01J H 0.631811 0.816270 0.674945 0.033 Uiso 1 1 calc R . . . .
C01K C 0.1477(3) 0.79438(18) 0.66138(13) 0.0308(6) Uani 1 1 d . . . . .
H01K H 0.090957 0.734767 0.623156 0.037 Uiso 1 1 calc R . . . .
C01L C 1.0817(3) 0.45715(18) 0.06735(12) 0.0291(6) Uani 1 1 d . . . . .
H01L H 1.169757 0.503864 0.103180 0.035 Uiso 1 1 calc R . . . .
C01M C 1.4412(3) 0.61067(17) 0.57702(13) 0.0287(6) Uani 1 1 d . . . . .
C01N C 1.2611(3) 0.60321(17) 0.47937(13) 0.0285(6) Uani 1 1 d . . . . .
C01O C 0.9089(4) 0.38368(19) 0.22333(13) 0.0332(7) Uani 1 1 d . . . . .
C01P C 0.6292(3) 0.88056(18) 0.78163(13) 0.0318(6) Uani 1 1 d . . . . .
H01P H 0.536905 0.832665 0.782474 0.038 Uiso 1 1 calc R . . . .
C01Q C 0.7691(4) 0.31499(18) 0.16573(13) 0.0322(7) Uani 1 1 d . . . . .
C01R C 1.1036(3) 0.58313(18) 0.43586(14) 0.0313(6) Uani 1 1 d . . . . .
C01S C 0.1074(3) 0.81471(19) 0.72949(14) 0.0331(7) Uani 1 1 d . . . . .
H01S H 0.022994 0.768900 0.737697 0.040 Uiso 1 1 calc R . . . .
C01T C 0.3751(3) 0.61572(19) 0.28670(12) 0.0291(6) Uani 1 1 d . . . . .
H01T H 0.293860 0.595921 0.311988 0.035 Uiso 1 1 calc R . . . .
C01U C 0.1888(3) 0.90107(18) 0.78589(13) 0.0316(6) Uani 1 1 d . . . . .
H01U H 0.160952 0.913785 0.832644 0.038 Uiso 1 1 calc R . . . .
C01V C 0.7057(3) 0.95989(19) 0.84489(13) 0.0339(7) Uani 1 1 d . . . . .
H01V H 0.665342 0.966072 0.888594 0.041 Uiso 1 1 calc R . . . .
C01W C 1.2848(3) 0.59953(17) 0.54437(13) 0.0303(6) Uani 1 1 d . . . . .
H01W H 1.197758 0.589464 0.569204 0.036 Uiso 1 1 calc R . . . .
C01X C 0.6211(4) 0.31832(19) 0.16390(13) 0.0354(7) Uani 1 1 d . . . . .
H01X H 0.597441 0.367057 0.201421 0.042 Uiso 1 1 calc R . . . .
C01Y C 1.1094(3) 0.38540(19) 0.00913(13) 0.0331(7) Uani 1 1 d . . . . .
H01Y H 1.214947 0.383285 0.006095 0.040 Uiso 1 1 calc R . . . .
C01Z C 1.5408(3) 0.63752(19) 0.47098(14) 0.0336(7) Uani 1 1 d . . . . .
C020 C 0.4942(4) 0.24701(19) 0.10415(14) 0.0380(7) Uani 1 1 d . . . . .
C021 C 1.7206(3) 0.63255(18) 0.56712(14) 0.0346(7) Uani 1 1 d . . . . .
H021 H 1.805703 0.643614 0.541409 0.042 Uiso 1 1 calc R . . . .
C022 C 1.4717(4) 0.60080(19) 0.64322(13) 0.0384(7) Uani 1 1 d . . . . .
H022 H 1.388002 0.590304 0.669768 0.046 Uiso 1 1 calc R . . . .
C023 C 1.6229(4) 0.60634(19) 0.66956(15) 0.0412(7) Uani 1 1 d . . . . .
H023 H 1.642925 0.600115 0.714537 0.049 Uiso 1 1 calc R . . . .
C024 C 0.6985(4) 0.1747(2) 0.05459(15) 0.0441(8) Uani 1 1 d . . . . .
C025 C 1.7464(3) 0.62084(18) 0.63148(14) 0.0381(7) Uani 1 1 d . . . . .
H025 H 1.849430 0.622732 0.649805 0.046 Uiso 1 1 calc R . . . .
C026 C 0.5365(4) 0.17551(19) 0.05101(13) 0.0401(8) Uani 1 1 d . . . . .
C027 C 0.3373(4) 0.2470(2) 0.09937(15) 0.0464(8) Uani 1 1 d . . . . .
H027 H 0.308617 0.294820 0.135516 0.056 Uiso 1 1 calc R . . . .
C028 C 0.4175(4) 0.1050(2) -0.00742(15) 0.0518(9) Uani 1 1 d . . . . .
H028 H 0.444512 0.056811 -0.044002 0.062 Uiso 1 1 calc R . . . .
C029 C 0.2218(4) 0.1764(2) 0.04118(16) 0.0558(9) Uani 1 1 d . . . . .
H029 H 0.114295 0.176329 0.037424 0.067 Uiso 1 1 calc R . . . .
C02A C 0.2638(5) 0.1059(2) -0.01140(16) 0.0563(9) Uani 1 1 d . . . . .
H02A H 0.184158 0.057831 -0.050642 0.068 Uiso 1 1 calc R . . . .
H003 H 0.706(4) 0.954(2) 0.4643(19) 0.095(12) Uiso 1 1 d . . . . .
H00H H 0.466(3) 0.743(2) 0.3546(16) 0.060(10) Uiso 1 1 d . . . . .
H00E H 1.086(3) 0.868(2) 0.4449(15) 0.053(9) Uiso 1 1 d . . . . .

loop_
_atom_site_aniso_label
_atom_site_aniso_U_11
_atom_site_aniso_U_22
_atom_site_aniso_U_33
_atom_site_aniso_U_23
_atom_site_aniso_U_13
_atom_site_aniso_U_12
O001 0.0283(10) 0.0199(9) 0.0124(7) -0.0011(7) 0.0070(7) 0.0022(8)
O002 0.0284(10) 0.0212(9) 0.0145(8) 0.0007(7) 0.0085(7) 0.0065(8)
O003 0.0280(10) 0.0279(10) 0.0161(8) 0.0020(7) 0.0100(7) 0.0032(9)
O004 0.0295(10) 0.0230(10) 0.0185(8) -0.0006(7) 0.0104(7) 0.0018(8)
O005 0.0378(11) 0.0222(10) 0.0166(8) -0.0042(8) 0.0069(8) 0.0052(8)
O006 0.0393(11) 0.0275(10) 0.0175(8) -0.0040(8) 0.0091(8) 0.0033(9)
O007 0.0355(11) 0.0304(11) 0.0175(9) -0.0047(8) 0.0087(8) 0.0023(9)
O008 0.0380(11) 0.0251(10) 0.0195(9) -0.0050(8) 0.0066(8) -0.0024(9)
O009 0.0267(11) 0.0380(11) 0.0293(9) 0.0133(8) 0.0078(8) 0.0067(9)
O00A 0.0393(12) 0.0354(12) 0.0261(10) 0.0034(9) 0.0017(8) 0.0016(10)
O00B 0.0335(11) 0.0463(12) 0.0263(10) 0.0069(9) 0.0056(8) 0.0052(9)
O00C 0.0474(14) 0.0451(13) 0.0359(11) 0.0161(9) 0.0075(10) 0.0136(11)
O00D 0.0630(14) 0.0299(11) 0.0277(10) 0.0084(9) 0.0069(9) 0.0091(10)
N00E 0.0260(13) 0.0247(13) 0.0154(10) -0.0015(10) 0.0018(9) 0.0043(10)
O00F 0.0385(12) 0.0781(16) 0.0508(13) 0.0283(12) 0.0215(10) 0.0275(11)
O00G 0.0317(12) 0.0869(17) 0.0472(12) 0.0396(12) 0.0153(10) 0.0104(11)
N00H 0.0403(15) 0.0335(15) 0.0118(10) -0.0006(10) 0.0048(10) 0.0196(12)
O00I 0.1003(19) 0.0392(13) 0.0421(12) 0.0047(10) 0.0205(12) 0.0261(13)
C00J 0.0261(14) 0.0179(13) 0.0141(11) -0.0003(10) 0.0050(10) 0.0085(12)
C00K 0.0270(14) 0.0215(13) 0.0182(12) 0.0065(10) 0.0064(10) 0.0119(11)
C00L 0.0242(14) 0.0185(13) 0.0131(11) 0.0023(10) 0.0015(10) 0.0080(11)
C00M 0.0284(14) 0.0167(13) 0.0137(11) 0.0048(10) 0.0077(10) 0.0083(11)
C00N 0.0303(15) 0.0237(14) 0.0177(12) 0.0030(11) 0.0098(11) 0.0132(12)
C00O 0.0274(14) 0.0152(13) 0.0108(10) 0.0032(9) 0.0057(10) 0.0069(11)
C00P 0.0260(14) 0.0170(13) 0.0146(11) 0.0009(10) 0.0044(10) 0.0068(11)
C00Q 0.0299(15) 0.0191(13) 0.0133(11) 0.0045(10) 0.0073(10) 0.0107(11)
C00R 0.0255(14) 0.0179(13) 0.0160(11) 0.0033(10) 0.0025(10) 0.0047(11)
C00S 0.0293(15) 0.0237(15) 0.0159(12) 0.0033(11) 0.0055(11) 0.0094(12)
C00T 0.0235(14) 0.0206(13) 0.0170(11) 0.0058(10) 0.0023(10) 0.0054(11)
C00U 0.0302(15) 0.0187(13) 0.0143(11) 0.0036(10) 0.0039(10) 0.0087(11)
C00V 0.0263(14) 0.0215(14) 0.0195(12) 0.0066(11) 0.0070(10) 0.0113(11)
C00W 0.0253(14) 0.0218(14) 0.0187(12) 0.0070(11) 0.0038(10) 0.0053(11)
C00X 0.0250(14) 0.0206(14) 0.0216(12) 0.0071(11) 0.0064(10) 0.0102(11)
C00Y 0.0266(14) 0.0228(14) 0.0181(12) 0.0055(11) 0.0056(10) 0.0061(11)
C00Z 0.0244(14) 0.0209(14) 0.0148(11) 0.0013(10) 0.0018(10) 0.0070(11)
C010 0.0288(15) 0.0211(14) 0.0173(12) 0.0014(10) 0.0048(11) 0.0088(12)
C011 0.0272(15) 0.0218(14) 0.0204(12) 0.0031(11) 0.0036(11) 0.0070(12)
C012 0.0408(17) 0.0184(14) 0.0142(11) 0.0007(10) 0.0074(11) 0.0129(12)
C013 0.0278(14) 0.0226(14) 0.0175(11) 0.0051(10) 0.0067(10) 0.0098(12)
C014 0.0254(14) 0.0252(14) 0.0186(12) 0.0051(11) 0.0059(10) 0.0073(12)
C015 0.0273(15) 0.0254(14) 0.0184(12) 0.0041(11) 0.0016(10) 0.0068(12)
C016 0.0303(16) 0.0245(15) 0.0168(12) 0.0041(11) 0.0060(11) 0.0132(13)
C017 0.0291(15) 0.0225(14) 0.0194(12) 0.0057(11) 0.0062(11) 0.0140(12)
C018 0.0240(14) 0.0230(14) 0.0197(12) 0.0040(11) 0.0053(11) 0.0023(11)
C019 0.0276(14) 0.0180(13) 0.0252(13) 0.0078(11) 0.0081(11) 0.0088(11)
C01A 0.0352(16) 0.0204(14) 0.0130(11) -0.0021(10) -0.0016(11) 0.0069(12)
C01B 0.0263(15) 0.0313(16) 0.0185(12) 0.0054(11) 0.0075(11) 0.0077(13)
C01C 0.0287(16) 0.0221(14) 0.0263(13) 0.0051(11) 0.0049(11) 0.0055(12)
C01D 0.0331(15) 0.0166(13) 0.0172(11) -0.0007(10) 0.0049(11) 0.0070(12)
C01E 0.0369(16) 0.0229(14) 0.0219(12) 0.0054(11) 0.0082(11) 0.0113(13)
C01F 0.0291(15) 0.0213(14) 0.0239(13) 0.0018(11) 0.0003(11) 0.0091(12)
C01G 0.0228(14) 0.0236(14) 0.0209(12) 0.0027(11) 0.0028(10) 0.0006(11)
C01H 0.0359(16) 0.0305(15) 0.0188(12) 0.0080(11) 0.0098(11) 0.0149(13)
C01I 0.0381(17) 0.0257(15) 0.0221(13) 0.0032(11) 0.0122(12) 0.0173(13)
C01J 0.0322(16) 0.0233(14) 0.0239(13) 0.0070(11) 0.0061(11) 0.0075(12)
C01K 0.0369(16) 0.0186(14) 0.0344(14) 0.0078(12) 0.0103(12) 0.0074(12)
C01L 0.0295(16) 0.0305(15) 0.0198(12) 0.0030(11) 0.0004(11) 0.0079(12)
C01M 0.0338(16) 0.0204(14) 0.0236(13) 0.0023(11) 0.0056(12) 0.0040(12)
C01N 0.0290(15) 0.0228(14) 0.0293(14) 0.0059(11) 0.0114(12) 0.0058(12)
C01O 0.0447(19) 0.0294(16) 0.0253(14) 0.0150(12) 0.0049(13) 0.0059(14)
C01P 0.0338(16) 0.0309(16) 0.0350(15) 0.0182(13) 0.0128(12) 0.0084(13)
C01Q 0.0484(19) 0.0269(16) 0.0222(13) 0.0128(12) 0.0084(13) 0.0088(14)
C01R 0.0310(16) 0.0271(15) 0.0322(15) 0.0109(12) 0.0097(13) 0.0037(13)
C01S 0.0355(16) 0.0307(16) 0.0402(15) 0.0203(13) 0.0184(13) 0.0102(13)
C01T 0.0300(15) 0.0385(17) 0.0201(12) 0.0100(12) 0.0090(11) 0.0134(14)
C01U 0.0430(17) 0.0310(16) 0.0269(13) 0.0135(12) 0.0167(12) 0.0160(14)
C01V 0.0412(17) 0.0385(17) 0.0278(14) 0.0160(13) 0.0170(13) 0.0150(14)
C01W 0.0341(17) 0.0237(15) 0.0285(14) 0.0060(12) 0.0101(12) 0.0065(12)
C01X 0.053(2) 0.0268(16) 0.0223(13) 0.0124(12) 0.0025(13) 0.0046(14)
C01Y 0.0286(16) 0.0399(17) 0.0313(14) 0.0082(13) 0.0105(12) 0.0174(14)
C01Z 0.0278(17) 0.0363(17) 0.0315(14) 0.0113(13) 0.0073(13) 0.0046(13)
C020 0.050(2) 0.0314(17) 0.0339(15) 0.0203(13) 0.0003(14) 0.0074(15)
C021 0.0322(17) 0.0286(16) 0.0341(15) 0.0058(12) 0.0033(13) 0.0050(13)
C022 0.0464(19) 0.0344(17) 0.0287(14) 0.0100(13) 0.0092(13) 0.0068(14)
C023 0.053(2) 0.0341(17) 0.0334(15) 0.0139(13) 0.0015(15) 0.0103(15)
C024 0.069(2) 0.0314(18) 0.0289(15) 0.0132(14) 0.0089(15) 0.0092(17)
C025 0.0387(18) 0.0276(16) 0.0402(16) 0.0082(13) -0.0020(14) 0.0073(13)
C026 0.065(2) 0.0274(16) 0.0233(14) 0.0123(12) 0.0037(14) 0.0062(15)
C027 0.059(2) 0.0374(18) 0.0380(16) 0.0158(14) -0.0019(15) 0.0085(16)
C028 0.079(3) 0.0337(19) 0.0320(16) 0.0117(14) -0.0032(16) 0.0055(18)
C029 0.065(2) 0.047(2) 0.0445(18) 0.0207(17) -0.0129(17) 0.0023(18)
C02A 0.072(3) 0.040(2) 0.0364(18) 0.0075(16) -0.0162(17) 0.0011(18)

loop_
_atom_type_symbol
_atom_type_description
_atom_type_scat_dispersion_real
_atom_type_scat_dispersion_imag
_atom_type_scat_source
C C 0.0033 0.0016 'International Tables Vol C Tables 4.2.6.8 and 6.1.1.4'
H H 0.0000 0.0000 'International Tables Vol C Tables 4.2.6.8 and 6.1.1.4'
N N 0.0061 0.0033 'International Tables Vol C Tables 4.2.6.8 and 6.1.1.4'
O O 0.0106 0.0060 'International Tables Vol C Tables 4.2.6.8 and 6.1.1.4'

loop_
_geom_angle_atom_site_label_1
_geom_angle_atom_site_label_2
_geom_angle_atom_site_label_3
_geom_angle
_geom_angle_site_symmetry_1
_geom_angle_site_symmetry_3
_geom_angle_publ_flag
C00S O001 C00P 121.82(18) . . ?
C00N O002 C00J 121.40(18) . . ?
C017 O003 H003 118.7(18) . . ?
C01Z O009 C01N 122.1(2) . . ?
C01O O00A H00A 109.5 . . ?
C01Q O00D C024 121.7(2) . . ?
C018 N00E C01B 122.8(2) . . ?
C018 N00E H00E 120.5(19) . . ?
C01B N00E H00E 116.7(18) . . ?
C01F N00H C01T 122.6(2) . . ?
C01F N00H H00H 119(2) . . ?
C01T N00H H00H 118(2) . . ?
O002 C00J C016 113.4(2) . . ?
C010 C00J O002 122.3(2) . . ?
C010 C00J C016 124.3(2) . . ?
C00X C00K C00N 120.3(2) . . ?
C01H C00K C00N 119.6(2) . . ?
C01H C00K C00X 120.1(2) . . ?
C00Y C00L C00R 121.4(2) . . ?
C00Y C00L C013 118.7(2) . . ?
C013 C00L C00R 119.9(2) . . ?
C00O C00M C00T 122.2(2) . . ?
C011 C00M C00O 120.2(2) . . ?
C011 C00M C00T 117.6(2) . . ?
O002 C00N C00K 117.15(19) . . ?
O006 C00N O002 116.1(2) . . ?
O006 C00N C00K 126.7(2) . . ?
C00M C00O C00Q 117.37(19) . . ?
C00M C00O C00U 125.2(2) . . ?
C00U C00O C00Q 117.4(2) . . ?
O001 C00P C017 112.7(2) . . ?
C01D C00P O001 122.3(2) . . ?
C01D C00P C017 125.0(2) . . ?
C012 C00Q C00O 119.7(2) . . ?
C01I C00Q C00O 120.1(2) . . ?
C01I C00Q C012 120.1(2) . . ?
C00T C00R C00L 171.2(2) . . ?
O001 C00S C00V 116.94(19) . . ?
O008 C00S O001 116.7(2) . . ?
O008 C00S C00V 126.3(2) . . ?
C00R C00T C00M 176.2(3) . . ?
C00O C00U C00W 126.1(2) . . ?
C01L C00U C00O 120.0(2) . . ?
C01L C00U C00W 113.9(2) . . ?
C019 C00V C00S 120.2(2) . . ?
C01E C00V C00S 119.2(2) . . ?
C01E C00V C019 120.6(2) . . ?
C015 C00W C00U 166.6(3) . . ?
C00K C00X C010 118.0(2) . . ?
C01J C00X C00K 119.0(2) . . ?
C01J C00X C010 123.0(2) . . ?
C00L C00Y H00Y 120.4 . . ?
C01T C00Y C00L 119.2(2) . . ?
C01T C00Y H00Y 120.4 . . ?
C014 C00Z C015 119.5(2) . . ?
C01G C00Z C014 118.8(2) . . ?
C01G C00Z C015 121.7(2) . . ?
C00J C010 C00X 120.8(2) . . ?
C00J C010 H010 119.6 . . ?
C00X C010 H010 119.6 . . ?
C00M C011 H011 119.2 . . ?
C00M C011 C01A 121.7(2) . . ?
C01A C011 H011 119.2 . . ?
C00Q C012 H012 119.1 . . ?
C01A C012 C00Q 121.7(2) . . ?
C01A C012 H012 119.1 . . ?
C00L C013 H013 120.2 . . ?
C01F C013 C00L 119.6(2) . . ?
C01F C013 H013 120.2 . . ?
C00Z C014 H014 120.2 . . ?
C018 C014 C00Z 119.5(2) . . ?
C018 C014 H014 120.2 . . ?
C00W C015 C00Z 177.9(3) . . ?
O004 C016 C00J 117.29(19) . . ?
O007 C016 O004 126.4(2) . . ?
O007 C016 C00J 116.3(2) . . ?
O003 C017 C00P 114.9(2) . . ?
O005 C017 O003 126.8(2) . . ?
O005 C017 C00P 118.4(2) . . ?
N00E C018 C014 119.7(2) . . ?
N00E C018 H018 120.1 . . ?
C014 C018 H018 120.1 . . ?
C00V C019 C01D 118.1(2) . . ?
C01K C019 C00V 118.6(2) . . ?
C01K C019 C01D 123.4(2) . . ?
C011 C01A H01A 120.4 . . ?
C012 C01A C011 119.3(2) . . ?
C012 C01A H01A 120.4 . . ?
N00E C01B H01B 120.1 . . ?
N00E C01B C01G 119.8(2) . . ?
C01G C01B H01B 120.1 . . ?
C01M C01C C01Z 120.0(2) . . ?
C021 C01C C01M 120.9(2) . . ?
C021 C01C C01Z 119.1(2) . . ?
C00P C01D C019 120.5(2) . . ?
C00P C01D H01D 119.8 . . ?
C019 C01D H01D 119.8 . . ?
C00V C01E H01E 120.2 . . ?
C01U C01E C00V 119.7(2) . . ?
C01U C01E H01E 120.2 . . ?
N00H C01F C013 120.0(2) . . ?
N00H C01F H01F 120.0 . . ?
C013 C01F H01F 120.0 . . ?
C00Z C01G H01G 120.3 . . ?
C01B C01G C00Z 119.4(2) . . ?
C01B C01G H01G 120.3 . . ?
C00K C01H H01H 120.1 . . ?
C01V C01H C00K 119.7(2) . . ?
C01V C01H H01H 120.1 . . ?
C00Q C01I H01I 119.5 . . ?
C01Y C01I C00Q 121.0(2) . . ?
C01Y C01I H01I 119.5 . . ?
C00X C01J H01J 119.8 . . ?
C01P C01J C00X 120.4(2) . . ?
C01P C01J H01J 119.8 . . ?
C019 C01K H01K 119.9 . . ?
C01S C01K C019 120.2(2) . . ?
C01S C01K H01K 119.9 . . ?
C00U C01L H01L 119.2 . . ?
C00U C01L C01Y 121.7(2) . . ?
C01Y C01L H01L 119.2 . . ?
C01C C01M C01W 118.7(2) . . ?
C01C C01M C022 118.5(3) . . ?
C022 C01M C01W 122.7(2) . . ?
O009 C01N C01R 112.0(2) . . ?
C01W C01N O009 122.0(2) . . ?
C01W C01N C01R 125.9(2) . . ?
O00A C01O C01Q 111.8(3) . . ?
O00C C01O O00A 126.6(2) . . ?
O00C C01O C01Q 121.6(3) . . ?
C01J C01P H01P 119.6 . . ?
C01J C01P C01V 120.7(2) . . ?
C01V C01P H01P 119.6 . . ?
O00D C01Q C01O 112.2(3) . . ?
C01X C01Q O00D 122.6(2) . . ?
C01X C01Q C01O 125.2(3) . . ?
O00B C01R C01N 114.4(2) . . ?
O00F C01R O00B 127.4(3) . . ?
O00F C01R C01N 118.1(2) . . ?
C01K C01S H01S 119.6 . . ?
C01K C01S C01U 120.7(2) . . ?
C01U C01S H01S 119.6 . . ?
N00H C01T C00Y 119.8(2) . . ?
N00H C01T H01T 120.1 . . ?
C00Y C01T H01T 120.1 . . ?
C01E C01U C01S 120.2(2) . . ?
C01E C01U H01U 119.9 . . ?
C01S C01U H01U 119.9 . . ?
C01H C01V C01P 120.1(2) . . ?
C01H C01V H01V 120.0 . . ?
C01P C01V H01V 120.0 . . ?
C01M C01W H01W 119.9 . . ?
C01N C01W C01M 120.1(2) . . ?
C01N C01W H01W 119.9 . . ?
C01Q C01X H01X 120.0 . . ?
C01Q C01X C020 120.0(3) . . ?
C020 C01X H01X 120.0 . . ?
C01I C01Y C01L 119.8(2) . . ?
C01I C01Y H01Y 120.1 . . ?
C01L C01Y H01Y 120.1 . . ?
O009 C01Z C01C 116.9(2) . . ?
O00G C01Z O009 116.5(2) . . ?
O00G C01Z C01C 126.6(3) . . ?
C026 C020 C01X 117.2(3) . . ?
C027 C020 C01X 122.6(3) . . ?
C027 C020 C026 120.3(3) . . ?
C01C C021 H021 120.3 . . ?
C025 C021 C01C 119.4(3) . . ?
C025 C021 H021 120.3 . . ?
C01M C022 H022 120.0 . . ?
C023 C022 C01M 120.0(3) . . ?
C023 C022 H022 120.0 . . ?
C022 C023 H023 119.5 . . ?
C022 C023 C025 121.0(3) . . ?
C025 C023 H023 119.5 . . ?
O00D C024 C026 117.3(3) . . ?
O00I C024 O00D 115.8(3) . . ?
O00I C024 C026 126.9(3) . . ?
C021 C025 C023 120.3(3) . . ?
C021 C025 H025 119.9 . . ?
C023 C025 H025 119.9 . . ?
C020 C026 C024 121.2(3) . . ?
C020 C026 C028 119.0(3) . . ?
C028 C026 C024 119.8(3) . . ?
C020 C027 H027 120.2 . . ?
C020 C027 C029 119.6(3) . . ?
C029 C027 H027 120.2 . . ?
C026 C028 H028 120.0 . . ?
C02A C028 C026 120.0(3) . . ?
C02A C028 H028 120.0 . . ?
C027 C029 H029 120.0 . . ?
C02A C029 C027 120.1(3) . . ?
C02A C029 H029 120.0 . . ?
C028 C02A C029 121.0(3) . . ?
C028 C02A H02A 119.5 . . ?
C029 C02A H02A 119.5 . . ?

loop_
_geom_bond_atom_site_label_1
_geom_bond_atom_site_label_2
_geom_bond_distance
_geom_bond_site_symmetry_2
_geom_bond_publ_flag
O001 C00P 1.383(3) . ?
O001 C00S 1.378(3) . ?
O002 C00J 1.387(2) . ?
O002 C00N 1.384(3) . ?
O003 C017 1.284(3) . ?
O003 H003 1.07(4) . ?
O004 C016 1.272(3) . ?
O005 C017 1.234(3) . ?
O006 C00N 1.209(3) . ?
O007 C016 1.241(3) . ?
O008 C00S 1.204(3) . ?
O009 C01N 1.382(3) . ?
O009 C01Z 1.376(3) . ?
O00A H00A 0.8400 . ?
O00A C01O 1.306(3) . ?
O00B C01R 1.273(3) . ?
O00C C01O 1.217(3) . ?
O00D C01Q 1.378(3) . ?
O00D C024 1.386(3) . ?
N00E C018 1.333(3) . ?
N00E C01B 1.337(3) . ?
N00E H00E 0.89(3) . ?
O00F C01R 1.230(3) . ?
O00G C01Z 1.202(3) . ?
N00H C01F 1.333(3) . ?
N00H C01T 1.335(3) . ?
N00H H00H 0.85(3) . ?
O00I C024 1.212(3) . ?
C00J C010 1.327(3) . ?
C00J C016 1.493(3) . ?
C00K C00N 1.460(3) . ?
C00K C00X 1.407(3) . ?
C00K C01H 1.398(3) . ?
C00L C00R 1.430(3) . ?
C00L C00Y 1.395(3) . ?
C00L C013 1.396(3) . ?
C00M C00O 1.427(3) . ?
C00M C00T 1.435(3) . ?
C00M C011 1.381(3) . ?
C00O C00Q 1.433(3) . ?
C00O C00U 1.429(3) . ?
C00P C017 1.500(3) . ?
C00P C01D 1.321(3) . ?
C00Q C012 1.412(3) . ?
C00Q C01I 1.409(3) . ?
C00R C00T 1.206(3) . ?
C00S C00V 1.464(3) . ?
C00U C00W 1.447(3) . ?
C00U C01L 1.377(3) . ?
C00V C019 1.402(3) . ?
C00V C01E 1.398(3) . ?
C00W C015 1.195(3) . ?
C00X C010 1.433(3) . ?
C00X C01J 1.391(3) . ?
C00Y H00Y 0.9500 . ?
C00Y C01T 1.381(3) . ?
C00Z C014 1.400(3) . ?
C00Z C015 1.434(3) . ?
C00Z C01G 1.388(3) . ?
C010 H010 0.9500 . ?
C011 H011 0.9500 . ?
C011 C01A 1.403(3) . ?
C012 H012 0.9500 . ?
C012 C01A 1.353(3) . ?
C013 H013 0.9500 . ?
C013 C01F 1.368(3) . ?
C014 H014 0.9500 . ?
C014 C018 1.371(3) . ?
C018 H018 0.9500 . ?
C019 C01D 1.444(3) . ?
C019 C01K 1.398(3) . ?
C01A H01A 0.9500 . ?
C01B H01B 0.9500 . ?
C01B C01G 1.376(3) . ?
C01C C01M 1.402(3) . ?
C01C C01Z 1.454(4) . ?
C01C C021 1.394(4) . ?
C01D H01D 0.9500 . ?
C01E H01E 0.9500 . ?
C01E C01U 1.376(3) . ?
C01F H01F 0.9500 . ?
C01G H01G 0.9500 . ?
C01H H01H 0.9500 . ?
C01H C01V 1.378(3) . ?
C01I H01I 0.9500 . ?
C01I C01Y 1.356(3) . ?
C01J H01J 0.9500 . ?
C01J C01P 1.375(3) . ?
C01K H01K 0.9500 . ?
C01K C01S 1.381(3) . ?
C01L H01L 0.9500 . ?
C01L C01Y 1.401(3) . ?
C01M C01W 1.430(4) . ?
C01M C022 1.406(3) . ?
C01N C01R 1.488(4) . ?
C01N C01W 1.329(3) . ?
C01O C01Q 1.493(4) . ?
C01P H01P 0.9500 . ?
C01P C01V 1.390(3) . ?
C01Q C01X 1.325(4) . ?
C01S H01S 0.9500 . ?
C01S C01U 1.384(3) . ?
C01T H01T 0.9500 . ?
C01U H01U 0.9500 . ?
C01V H01V 0.9500 . ?
C01W H01W 0.9500 . ?
C01X H01X 0.9500 . ?
C01X C020 1.462(4) . ?
C01Y H01Y 0.9500 . ?
C020 C026 1.409(4) . ?
C020 C027 1.388(4) . ?
C021 H021 0.9500 . ?
C021 C025 1.378(4) . ?
C022 H022 0.9500 . ?
C022 C023 1.376(4) . ?
C023 H023 0.9500 . ?
C023 C025 1.385(4) . ?
C024 C026 1.436(4) . ?
C025 H025 0.9500 . ?
C026 C028 1.411(4) . ?
C027 H027 0.9500 . ?
C027 C029 1.395(4) . ?
C028 H028 0.9500 . ?
C028 C02A 1.364(4) . ?
C029 H029 0.9500 . ?
C029 C02A 1.392(4) . ?
C02A H02A 0.9500 . ?
